data_7044006
loop_
_publ_author_name
'Hill, Michael'
'Dutton, Jason Laurence'
'Wilson, David John'
'Mahon, Mary F.'
'Garcia, Lucia'
'Al Furaiji, Khalidah'

_publ_section_title
;
 Ring Expansion of a Ring Expanded Carbene
;
_journal_name_full 'Dalton Trans.'
_journal_paper_doi 10.1039/C7DT03046K
_journal_year 2017
_chemical_formula_moiety 'C28 H36 N2 Si'
_chemical_formula_sum 'C28 H36 N2 Si'
_chemical_formula_weight 428.68
_chemical_name_systematic
;
 ?
;
_space_group_crystal_system monoclinic
_space_group_IT_number 14
_space_group_name_Hall '-P 2yn'
_space_group_name_H-M_alt 'P 1 21/n 1'
_symmetry_space_group_name_Hall '-P 2yn'
_symmetry_space_group_name_H-M 'P 1 21/n 1'
_atom_sites_solution_hydrogens mixed
_atom_sites_solution_primary iterative
_audit_creation_date 2017-05-10
_audit_creation_method
;
Olex2 1.2
(compiled 2017.03.28 svn.r3405 for OlexSys, GUI svn.r5335)
;
_audit_update_record
;
2017-07-17 deposited with the CCDC.
2017-08-21 downloaded from the CCDC.
;
_cell_angle_alpha 90
_cell_angle_beta 108.900(3)
_cell_angle_gamma 90
_cell_formula_units_Z 4
_cell_length_a 13.2680(3)
_cell_length_b 15.1828(3)
_cell_length_c 13.2770(3)
_cell_measurement_reflns_used 9948
_cell_measurement_temperature 150.00(10)
_cell_measurement_theta_max 72.5440
_cell_measurement_theta_min 4.5700
_cell_volume 2530.39(11)
_computing_cell_refinement 'CrysAlisPro 1.171.38.46 (Rigaku OD, 2015)'
_computing_data_collection 'CrysAlisPro 1.171.38.46 (Rigaku OD, 2015)'
_computing_data_reduction 'CrysAlisPro 1.171.38.46 (Rigaku OD, 2015)'
_computing_molecular_graphics 'Olex2 (Dolomanov et al., 2009)'
_computing_publication_material 'Olex2 (Dolomanov et al., 2009)'
_computing_structure_refinement 'ShelXL (Sheldrick, 2015)'
_computing_structure_solution 'olex2.solve (Bourhis et al., 2015)'
_diffrn_ambient_environment N~2~
_diffrn_ambient_temperature 150.00(10)
_diffrn_detector 'CCD plate'
_diffrn_detector_area_resol_mean 8.1150
_diffrn_detector_type EosS2
_diffrn_measured_fraction_theta_full 0.999
_diffrn_measured_fraction_theta_max 0.996
_diffrn_measurement_device 'four-circle diffractometer'
_diffrn_measurement_device_type 'SuperNova, Dual, Cu at zero, EosS2'
_diffrn_measurement_method '\w scans'
_diffrn_radiation_monochromator mirror
_diffrn_radiation_probe x-ray
_diffrn_radiation_type CuK\a
_diffrn_radiation_wavelength 1.54184
_diffrn_reflns_av_R_equivalents 0.0349
_diffrn_reflns_av_unetI/netI 0.0183
_diffrn_reflns_Laue_measured_fraction_full 0.999
_diffrn_reflns_Laue_measured_fraction_max 0.996
_diffrn_reflns_limit_h_max 16
_diffrn_reflns_limit_h_min -16
_diffrn_reflns_limit_k_max 18
_diffrn_reflns_limit_k_min -17
_diffrn_reflns_limit_l_max 16
_diffrn_reflns_limit_l_min -16
_diffrn_reflns_number 30974
_diffrn_reflns_point_group_measured_fraction_full 0.999
_diffrn_reflns_point_group_measured_fraction_max 0.996
_diffrn_reflns_theta_full 67.684
_diffrn_reflns_theta_max 73.635
_diffrn_reflns_theta_min 4.094
_diffrn_source 'micro-focus sealed X-ray tube'
_diffrn_source_type 'SuperNova (Cu) X-ray Source'
_exptl_absorpt_coefficient_mu 0.926
_exptl_absorpt_correction_T_max 1.00000
_exptl_absorpt_correction_T_min 0.70694
_exptl_absorpt_correction_type multi-scan
_exptl_absorpt_process_details
;
CrysAlisPro 1.171.38.46 (Rigaku Oxford Diffraction, 2015)
Empirical absorption correction using spherical harmonics,
 implemented in SCALE3 ABSPACK scaling algorithm.
;
_exptl_crystal_colour colorless
_exptl_crystal_density_diffrn 1.125
_exptl_crystal_description plate
_exptl_crystal_F_000 928
_exptl_crystal_size_max 0.214
_exptl_crystal_size_mid 0.159
_exptl_crystal_size_min 0.057
_refine_diff_density_max 0.508
_refine_diff_density_min -0.505
_refine_diff_density_rms 0.049
_refine_ls_extinction_method none
_refine_ls_goodness_of_fit_ref 1.068
_refine_ls_hydrogen_treatment mixed
_refine_ls_matrix_type full
_refine_ls_number_parameters 416
_refine_ls_number_reflns 5081
_refine_ls_number_restraints 118
_refine_ls_restrained_S_all 1.072
_refine_ls_R_factor_all 0.0873
_refine_ls_R_factor_gt 0.0791
_refine_ls_shift/su_max 0.000
_refine_ls_shift/su_mean 0.000
_refine_ls_structure_factor_coef Fsqd
_refine_ls_weighting_details 'w=1/[\s^2^(Fo^2^)+(0.1111P)^2^+1.8455P] where P=(Fo^2^+2Fc^2^)/3'
_refine_ls_weighting_scheme calc
_refine_ls_wR_factor_gt 0.2242
_refine_ls_wR_factor_ref 0.2308
_reflns_Friedel_coverage 0.000
_reflns_number_gt 4398
_reflns_number_total 5081
_reflns_threshold_expression 'I > 2\s(I)'
_cod_data_source_file c7dt03046k2.cif
_cod_data_source_block s17msh46
_cod_original_cell_volume 2530.39(10)
_cod_database_code 7044006
_shelxl_version_number 2014-3
_chemical_oxdiff_usercomment 'colorless plate'
_shelx_space_group_comment
;
The symmetry employed for this shelxl refinement is uniquely defined
by the following loop, which should always be used as a source of
symmetry information in preference to the above space-group names.
They are only intended as comments.
;
_olex2_refinement_description
;
1. Fixed Uiso
 At 1.2 times of:
  All C(H) groups, All C(H,H) groups
 At 1.5 times of:
  All C(H,H,H) groups
2. Restrained distances
 N2-C11 \\sim N2A-C11 \\sim N1A-C20A \\sim N1-C20
 with sigma of 0.005
 N1A-C8A \\sim N1-C8 \\sim N2A-C10A \\sim N2-C10
 with sigma of 0.005
 C9A-C8A \\sim C9-C8 \\sim C9-C10 \\sim C9A-C10A
 with sigma of 0.005
 Si1A-N1A \\sim Si1-N2
 with sigma of 0.005
 N2A-C1A \\sim N1-C1
 with sigma of 0.005
 Si1A-C1A \\sim Si1-C1
 with sigma of 0.005
 C28A-C25A \\sim C28-C25
 with sigma of 0.005
 C26-C21 \\sim C26A-C21A \\sim C27-C23 \\sim C27A-C23A
 with sigma of 0.005
 C9-C8 \\sim C9A-C8A
 with sigma of 0.005
3. Uiso/Uaniso restraints and constraints
C2A \\sim C3A \\sim C4A \\sim C5A \\sim C6A \\sim C7A: within 2A with sigma of
0.01 and sigma for terminal atoms of 0.01
C20A \\sim C21A \\sim C22A \\sim C23A \\sim C24A \\sim C25A \\sim C26A \\sim
C27A \\sim C28A: within 2A with sigma of 0.01 and sigma for terminal atoms of
0.01
Uanis(C10A) = Uanis(C10)
Uanis(C9A) = Uanis(C9)
Uanis(C8) = Uanis(C8A)
Uanis(N1) = Uanis(N1A)
Uanis(N2) = Uanis(N2A)
Uanis(C1) = Uanis(C1A)
4. Others
 Fixed Sof: Si1(0.66) H1A(0.66) H1B(0.66) Si1A(0.34) H1AA(0.34) N1A(0.34)
 N2A(0.34) C1A(0.34) H1AB(0.34) H1AC(0.34) C2A(0.34) C3A(0.34) H3A(0.34)
 C4A(0.34) H4A(0.34) C5A(0.34) H5A(0.34) C6A(0.34) H6A(0.34) C7A(0.34)
 H7A(0.34) C8A(0.34) H8AA(0.34) H8AB(0.34) C9A(0.34) H9AA(0.34) H9AB(0.34)
 C10A(0.34) H10A(0.34) H10B(0.34) C20A(0.34) C21A(0.34) C22A(0.34) H22A(0.34)
 C23A(0.34) C24A(0.34) H24A(0.34) C25A(0.34) C26A(0.34) H26A(0.34) H26B(0.34)
 H26C(0.34) C27A(0.34) H27A(0.34) H27B(0.34) H27C(0.34) C28A(0.34) H28A(0.34)
 H28B(0.34) H28C(0.34) N1(0.66) N2(0.66) C9(0.66) H9A(0.66) H9B(0.66) C20(0.66)
 C21(0.66) C22(0.66) H22(0.66) C23(0.66) C24(0.66) H24(0.66) C25(0.66)
 C26(0.66) H26D(0.66) H26E(0.66) H26F(0.66) C1(0.66) H1(0.66) C8(0.66)
 H8A(0.66) H8B(0.66) C2(0.66) C7(0.66) H7(0.66) C6(0.66) H6(0.66) C5(0.66)
 H5(0.66) C4(0.66) H4(0.66) C3(0.66) H3(0.66) C10(0.66) H10C(0.66) H10D(0.66)
 C27(0.66) H27D(0.66) H27E(0.66) H27F(0.66) C28(0.66) H28D(0.66) H28E(0.66)
 H28F(0.66)
5.a Ternary CH refined with riding coordinates:
 C1(H1)
5.b Secondary CH2 refined with riding coordinates:
 C1A(H1AB,H1AC), C8A(H8AA,H8AB), C9A(H9AA,H9AB), C10A(H10A,H10B), C9(H9A,H9B),
 C8(H8A,H8B), C10(H10C,H10D)
5.c Aromatic/amide H refined with riding coordinates:
 C13(H13), C15(H15), C3A(H3A), C4A(H4A), C5A(H5A), C6A(H6A), C7A(H7A),
 C22A(H22A), C24A(H24A), C22(H22), C24(H24), C7(H7), C6(H6), C5(H5), C4(H4),
 C3(H3)
5.d Fitted hexagon refined as free rotating group:
 C2A(C3A,C4A,C5A,C6A,C7A), C20A(C21A,C22A,C23A,C24A,C25A), C20(C21,C22,C23,C24,
 C25), C2(C7,C6,C5,C4,C3)
5.e Idealised Me refined as rotating group:
 C17(H17A,H17B,H17C), C18(H18A,H18B,H18C), C19(H19A,H19B,H19C), C26A(H26A,H26B,
 H26C), C27A(H27A,H27B,H27C), C28A(H28A,H28B,H28C), C26(H26D,H26E,H26F),
 C27(H27D,H27E,H27F), C28(H28D,H28E,H28F)
;
_olex2_submission_special_instructions 'No special instructions were received'
_oxdiff_exptl_absorpt_empirical_details
;
Empirical correction (ABSPACK) includes:
- Absorption correction using spherical harmonics
- Frame scaling
;
_oxdiff_exptl_absorpt_empirical_full_max 1.375
_oxdiff_exptl_absorpt_empirical_full_min 0.748

loop_
_space_group_symop_operation_xyz
'x, y, z'
'-x+1/2, y+1/2, -z+1/2'
'-x, -y, -z'
'x-1/2, -y-1/2, z-1/2'

loop_
_atom_site_label
_atom_site_type_symbol
_atom_site_fract_x
_atom_site_fract_y
_atom_site_fract_z
_atom_site_U_iso_or_equiv
_atom_site_adp_type
_atom_site_occupancy
_atom_site_site_symmetry_order
_atom_site_calc_flag
_atom_site_refinement_flags_posn
_atom_site_refinement_flags_adp
_atom_site_refinement_flags_occupancy
_atom_site_disorder_assembly
_atom_site_disorder_group
Si1 Si 0.01193(9) 0.22986(8) 0.03293(8) 0.0464(3) Uani 0.66 1 d D . P A 1
H1A H -0.036(4) 0.160(3) 0.066(4) 0.059(13) Uiso 0.66 1 d . . P B 1
H1B H 0.089(4) 0.259(3) 0.117(4) 0.056(12) Uiso 0.66 1 d . . P C 1
Si1A Si -0.09297(16) 0.25081(15) 0.00894(17) 0.0504(5) Uani 0.34 1 d D . P D 2
H1AA H -0.113(9) 0.163(7) 0.025(9) 0.08(3) Uiso 0.34 1 d . . P E 2
N1A N -0.1809(13) 0.2803(16) -0.1154(8) 0.0434(17) Uani 0.34 1 d D . P D 2
N2A N 0.0829(4) 0.2063(12) -0.0451(6) 0.0480(6) Uani 0.34 1 d D . P D 2
C11 C 0.19627(19) 0.19302(17) -0.01449(19) 0.0466(6) Uani 1 1 d D . . . .
C12 C 0.2373(2) 0.11054(18) 0.0255(2) 0.0495(6) Uani 1 1 d . . . . .
C13 C 0.3468(2) 0.0973(2) 0.0550(2) 0.0560(7) Uani 1 1 d . . . . .
H13 H 0.3754 0.0414 0.0817 0.067 Uiso 1 1 calc R . . . .
C14 C 0.4155(2) 0.1642(3) 0.0464(2) 0.0635(8) Uani 1 1 d . . . . .
C15 C 0.3727(3) 0.2447(2) 0.0088(3) 0.0645(8) Uani 1 1 d . . . . .
H15 H 0.4191 0.2910 0.0039 0.077 Uiso 1 1 calc R . . . .
C16 C 0.2638(3) 0.26093(19) -0.0223(2) 0.0576(7) Uani 1 1 d . . . . .
C17 C 0.1643(3) 0.0383(2) 0.0384(3) 0.0653(8) Uani 1 1 d . . . . .
H17A H 0.1372 0.0534 0.0967 0.098 Uiso 1 1 calc GR . . . .
H17B H 0.2038 -0.0172 0.0547 0.098 Uiso 1 1 calc GR . . . .
H17C H 0.1044 0.0320 -0.0278 0.098 Uiso 1 1 calc GR . . . .
C18 C 0.5340(3) 0.1473(3) 0.0786(3) 0.0894(12) Uani 1 1 d . . . . .
H18A H 0.5638 0.1445 0.1564 0.134 Uiso 1 1 calc GR . . . .
H18B H 0.5682 0.1953 0.0523 0.134 Uiso 1 1 calc GR . . . .
H18C H 0.5468 0.0914 0.0479 0.134 Uiso 1 1 calc GR . . . .
C19 C 0.2207(4) 0.3502(2) -0.0646(3) 0.0843(11) Uani 1 1 d . . . . .
H19A H 0.1919 0.3480 -0.1425 0.126 Uiso 1 1 calc GR . . . .
H19B H 0.2782 0.3938 -0.0429 0.126 Uiso 1 1 calc GR . . . .
H19C H 0.1641 0.3669 -0.0358 0.126 Uiso 1 1 calc GR . . . .
C1A C 0.0512(4) 0.2635(5) 0.0299(5) 0.0380(7) Uani 0.34 1 d D . P D 2
H1AB H 0.0670 0.3258 0.0184 0.046 Uiso 0.34 1 calc R . P D 2
H1AC H 0.0926 0.2474 0.1040 0.046 Uiso 0.34 1 calc R . P D 2
C2A C -0.1267(10) 0.3217(7) 0.1087(7) 0.075(4) Uani 0.34 1 d . U P D 2
C3A C -0.1964(8) 0.2966(6) 0.1623(9) 0.084(3) Uani 0.34 1 d G U P D 2
H3A H -0.2311 0.2410 0.1479 0.101 Uiso 0.34 1 calc R . P D 2
C4A C -0.2152(8) 0.3527(8) 0.2370(8) 0.084(4) Uani 0.34 1 d G U P D 2
H4A H -0.2628 0.3355 0.2736 0.101 Uiso 0.34 1 calc R . P D 2
C5A C -0.1643(10) 0.4339(7) 0.2581(7) 0.083(4) Uani 0.34 1 d G U P D 2
H5A H -0.1772 0.4722 0.3091 0.100 Uiso 0.34 1 calc R . P D 2
C6A C -0.0947(10) 0.4590(6) 0.2045(10) 0.082(4) Uani 0.34 1 d G U P D 2
H6A H -0.0599 0.5145 0.2189 0.098 Uiso 0.34 1 calc R . P D 2
C7A C -0.0759(9) 0.4029(8) 0.1298(10) 0.080(4) Uani 0.34 1 d G U P D 2
H7A H -0.0282 0.4201 0.0932 0.095 Uiso 0.34 1 calc R . P D 2
C8A C -0.1534(17) 0.2513(15) -0.2091(15) 0.065(2) Uani 0.34 1 d D . P D 2
H8AA H -0.1516 0.3058 -0.2494 0.078 Uiso 0.34 1 calc R . P D 2
H8AB H -0.2162 0.2177 -0.2532 0.078 Uiso 0.34 1 calc R . P D 2
C9A C -0.0582(8) 0.1984(11) -0.2120(11) 0.0595(14) Uani 0.34 1 d D . P D 2
H9AA H -0.0611 0.1400 -0.1800 0.071 Uiso 0.34 1 calc R . P D 2
H9AB H -0.0640 0.1886 -0.2874 0.071 Uiso 0.34 1 calc R . P D 2
C10A C 0.0491(7) 0.2389(7) -0.1557(7) 0.0590(10) Uani 0.34 1 d D . P D 2
H10A H 0.1012 0.2214 -0.1911 0.071 Uiso 0.34 1 calc R . P D 2
H10B H 0.0437 0.3040 -0.1569 0.071 Uiso 0.34 1 calc R . P D 2
C20A C -0.2720(7) 0.3373(9) -0.1322(13) 0.050(4) Uani 0.34 1 d D U P D 2
C21A C -0.3661(9) 0.2918(6) -0.1441(13) 0.063(3) Uani 0.34 1 d DG U P D 2
C22A C -0.4609(7) 0.3378(7) -0.1620(13) 0.071(4) Uani 0.34 1 d G U P D 2
H22A H -0.5253 0.3067 -0.1702 0.085 Uiso 0.34 1 calc R . P D 2
C23A C -0.4616(7) 0.4292(7) -0.1680(11) 0.087(4) Uani 0.34 1 d DG U P D 2
C24A C -0.3675(9) 0.4746(6) -0.1561(11) 0.086(4) Uani 0.34 1 d G U P D 2
H24A H -0.3680 0.5371 -0.1601 0.103 Uiso 0.34 1 calc R . P D 2
C25A C -0.2727(7) 0.4287(9) -0.1382(12) 0.064(3) Uani 0.34 1 d DG U P D 2
C26A C -0.365(2) 0.1920(7) -0.154(2) 0.069(4) Uani 0.34 1 d D U P D 2
H26A H -0.3636 0.1759 -0.2247 0.103 Uiso 0.34 1 calc GR . P D 2
H26B H -0.4283 0.1673 -0.1422 0.103 Uiso 0.34 1 calc GR . P D 2
H26C H -0.3008 0.1686 -0.0998 0.103 Uiso 0.34 1 calc GR . P D 2
C27A C -0.5650(9) 0.4781(11) -0.1782(16) 0.105(4) Uani 0.34 1 d D U P D 2
H27A H -0.6248 0.4366 -0.1997 0.157 Uiso 0.34 1 calc GR . P D 2
H27B H -0.5761 0.5245 -0.2320 0.157 Uiso 0.34 1 calc GR . P D 2
H27C H -0.5604 0.5045 -0.1095 0.157 Uiso 0.34 1 calc GR . P D 2
C28A C -0.1736(10) 0.4793(14) -0.1365(18) 0.075(5) Uani 0.34 1 d D U P D 2
H28A H -0.1160 0.4665 -0.0702 0.113 Uiso 0.34 1 calc GR . P D 2
H28B H -0.1889 0.5426 -0.1407 0.113 Uiso 0.34 1 calc GR . P D 2
H28C H -0.1519 0.4615 -0.1974 0.113 Uiso 0.34 1 calc GR . P D 2
N1 N -0.1694(5) 0.2936(7) -0.1141(4) 0.0434(17) Uani 0.66 1 d D . P A 1
N2 N 0.0829(2) 0.2073(6) -0.0537(4) 0.0480(6) Uani 0.66 1 d D . P A 1
C9 C -0.0927(4) 0.1832(5) -0.2033(5) 0.0595(14) Uani 0.66 1 d D . P A 1
H9A H -0.1186 0.1556 -0.2747 0.071 Uiso 0.66 1 calc R . P A 1
H9B H -0.1189 0.1466 -0.1552 0.071 Uiso 0.66 1 calc R . P A 1
C20 C -0.2762(4) 0.3284(4) -0.1420(7) 0.048(2) Uani 0.66 1 d D . P A 1
C21 C -0.3611(5) 0.2721(3) -0.1503(6) 0.0485(14) Uani 0.66 1 d DG . P A 1
C22 C -0.4634(4) 0.3058(3) -0.1729(5) 0.0568(14) Uani 0.66 1 d G . P A 1
H22 H -0.5214 0.2673 -0.1786 0.068 Uiso 0.66 1 calc R . P A 1
C23 C -0.4809(3) 0.3959(3) -0.1871(4) 0.0583(14) Uani 0.66 1 d DG . P A 1
C24 C -0.3960(4) 0.4523(3) -0.1788(4) 0.0565(14) Uani 0.66 1 d G . P A 1
H24 H -0.4079 0.5138 -0.1885 0.068 Uiso 0.66 1 calc R . P A 1
C25 C -0.2936(3) 0.4185(4) -0.1563(5) 0.0508(14) Uani 0.66 1 d DG . P A 1
C26 C -0.3468(11) 0.1730(4) -0.1362(9) 0.063(2) Uani 0.66 1 d D . P A 1
H26D H -0.3015 0.1516 -0.1764 0.094 Uiso 0.66 1 calc GR . P A 1
H26E H -0.4166 0.1441 -0.1624 0.094 Uiso 0.66 1 calc GR . P A 1
H26F H -0.3133 0.1593 -0.0605 0.094 Uiso 0.66 1 calc GR . P A 1
C1 C -0.0824(3) 0.3203(2) -0.0163(2) 0.0380(7) Uani 0.66 1 d D . P A 1
H1 H -0.0438 0.3721 -0.0328 0.089(18) Uiso 0.66 1 calc R . P A 1
C8 C -0.1437(9) 0.2729(5) -0.2111(7) 0.065(2) Uani 0.66 1 d D . P A 1
H8A H -0.0944 0.3180 -0.2220 0.078 Uiso 0.66 1 calc R . P A 1
H8B H -0.2096 0.2744 -0.2732 0.078 Uiso 0.66 1 calc R . P A 1
C2 C -0.1266(3) 0.3455(3) 0.0793(2) 0.0432(11) Uani 0.66 1 d . . P A 1
C7 C -0.0849(4) 0.4202(3) 0.1388(3) 0.0500(13) Uani 0.66 1 d G . P A 1
H7 H -0.0361 0.4566 0.1191 0.060 Uiso 0.66 1 calc R . P A 1
C6 C -0.1146(4) 0.4416(2) 0.2270(3) 0.0661(18) Uani 0.66 1 d G . P A 1
H6 H -0.0861 0.4927 0.2676 0.079 Uiso 0.66 1 calc R . P A 1
C5 C -0.1860(4) 0.3883(3) 0.2557(2) 0.0624(17) Uani 0.66 1 d G . P A 1
H5 H -0.2063 0.4030 0.3160 0.075 Uiso 0.66 1 calc R . P A 1
C4 C -0.2277(3) 0.3137(3) 0.1963(3) 0.0687(16) Uani 0.66 1 d G . P A 1
H4 H -0.2765 0.2773 0.2159 0.082 Uiso 0.66 1 calc R . P A 1
C3 C -0.1980(3) 0.2923(2) 0.1080(3) 0.0537(11) Uani 0.66 1 d G . P A 1
H3 H -0.2265 0.2412 0.0674 0.064 Uiso 0.66 1 calc R . P A 1
C10 C 0.0277(3) 0.1787(3) -0.1645(3) 0.0590(10) Uani 0.66 1 d D . P A 1
H10C H 0.0488 0.1172 -0.1719 0.071 Uiso 0.66 1 calc R . P A 1
H10D H 0.0540 0.2154 -0.2124 0.071 Uiso 0.66 1 calc R . P A 1
C27 C -0.5926(4) 0.4349(5) -0.2159(6) 0.085(2) Uani 0.66 1 d D . P A 1
H27D H -0.6448 0.3914 -0.2560 0.127 Uiso 0.66 1 calc GR . P A 1
H27E H -0.5971 0.4877 -0.2595 0.127 Uiso 0.66 1 calc GR . P A 1
H27F H -0.6077 0.4506 -0.1506 0.127 Uiso 0.66 1 calc GR . P A 1
C28 C -0.2046(5) 0.4822(6) -0.1532(8) 0.0624(19) Uani 0.66 1 d D . P A 1
H28D H -0.1597 0.4915 -0.0793 0.094 Uiso 0.66 1 calc GR . P A 1
H28E H -0.2352 0.5386 -0.1846 0.094 Uiso 0.66 1 calc GR . P A 1
H28F H -0.1613 0.4577 -0.1939 0.094 Uiso 0.66 1 calc GR . P A 1

loop_
_atom_site_aniso_label
_atom_site_aniso_U_11
_atom_site_aniso_U_22
_atom_site_aniso_U_33
_atom_site_aniso_U_23
_atom_site_aniso_U_13
_atom_site_aniso_U_12
Si1 0.0472(6) 0.0504(6) 0.0403(5) 0.0015(4) 0.0126(4) -0.0006(5)
Si1A 0.0376(10) 0.0588(13) 0.0472(11) 0.0112(9) 0.0031(8) -0.0068(9)
N1A 0.035(2) 0.048(4) 0.0389(11) 0.0047(12) 0.0015(10) -0.012(3)
N2A 0.0515(12) 0.0530(13) 0.0403(13) 0.0028(11) 0.0158(9) 0.0084(10)
C11 0.0506(14) 0.0520(14) 0.0395(12) -0.0020(10) 0.0178(10) 0.0034(11)
C12 0.0522(15) 0.0534(15) 0.0442(13) -0.0003(11) 0.0174(11) 0.0031(12)
C13 0.0556(16) 0.0629(17) 0.0499(15) 0.0030(12) 0.0177(12) 0.0103(13)
C14 0.0501(16) 0.094(2) 0.0493(15) -0.0060(15) 0.0204(12) -0.0032(15)
C15 0.070(2) 0.071(2) 0.0602(17) -0.0055(15) 0.0311(15) -0.0170(16)
C16 0.0718(19) 0.0548(16) 0.0531(15) -0.0048(12) 0.0298(14) -0.0068(13)
C17 0.0620(18) 0.0552(17) 0.074(2) 0.0090(15) 0.0161(15) -0.0014(14)
C18 0.0537(19) 0.135(4) 0.084(3) 0.000(2) 0.0275(17) -0.003(2)
C19 0.114(3) 0.0548(19) 0.093(3) 0.0054(18) 0.046(2) -0.0012(19)
C1A 0.0489(18) 0.0332(15) 0.0290(14) -0.0006(11) 0.0087(12) -0.0117(13)
C2A 0.057(6) 0.115(8) 0.056(5) 0.030(5) 0.023(5) 0.023(5)
C3A 0.060(5) 0.132(8) 0.066(6) 0.028(6) 0.028(5) 0.014(5)
C4A 0.064(6) 0.122(9) 0.074(7) 0.035(6) 0.034(5) 0.023(6)
C5A 0.073(6) 0.107(8) 0.074(6) 0.024(6) 0.030(5) 0.044(6)
C6A 0.075(6) 0.109(7) 0.064(6) 0.029(6) 0.026(5) 0.041(5)
C7A 0.071(6) 0.104(8) 0.063(6) 0.014(6) 0.021(5) 0.035(6)
C8A 0.059(3) 0.082(6) 0.0548(17) 0.028(3) 0.0216(17) 0.009(3)
C9A 0.061(4) 0.073(3) 0.0402(18) -0.0121(19) 0.010(2) 0.002(3)
C10A 0.052(2) 0.068(3) 0.054(2) -0.017(2) 0.0116(16) 0.002(2)
C20A 0.024(5) 0.090(8) 0.029(5) 0.010(5) 0.000(4) -0.024(5)
C21A 0.040(5) 0.090(7) 0.050(6) 0.017(5) 0.004(4) -0.021(5)
C22A 0.035(4) 0.092(8) 0.080(7) 0.026(6) 0.012(4) -0.021(5)
C23A 0.045(5) 0.096(8) 0.104(7) 0.027(6) 0.004(5) -0.005(5)
C24A 0.044(5) 0.100(8) 0.092(7) 0.038(6) -0.008(5) -0.018(5)
C25A 0.028(4) 0.090(7) 0.060(6) 0.027(5) -0.004(4) -0.014(4)
C26A 0.043(6) 0.101(9) 0.048(6) 0.010(7) -0.004(5) -0.027(7)
C27A 0.055(6) 0.121(10) 0.124(9) 0.031(8) 0.009(6) 0.002(7)
C28A 0.036(6) 0.092(8) 0.079(7) 0.044(6) -0.008(6) -0.024(6)
N1 0.035(2) 0.048(4) 0.0389(11) 0.0047(12) 0.0015(10) -0.012(3)
N2 0.0515(12) 0.0530(13) 0.0403(13) 0.0028(11) 0.0158(9) 0.0084(10)
C9 0.061(4) 0.073(3) 0.0402(18) -0.0121(19) 0.010(2) 0.002(3)
C20 0.046(4) 0.055(3) 0.037(3) 0.001(3) 0.004(3) 0.000(3)
C21 0.051(3) 0.058(3) 0.036(2) -0.009(2) 0.012(2) -0.014(2)
C22 0.047(3) 0.073(4) 0.051(3) 0.000(3) 0.017(2) -0.012(2)
C23 0.041(3) 0.083(4) 0.052(3) 0.015(3) 0.017(2) -0.001(2)
C24 0.042(3) 0.059(3) 0.066(3) 0.019(2) 0.013(3) 0.003(2)
C25 0.042(3) 0.061(3) 0.043(3) 0.011(2) 0.005(2) -0.007(2)
C26 0.064(6) 0.055(3) 0.062(6) -0.006(3) 0.010(5) -0.021(3)
C1 0.0489(18) 0.0332(15) 0.0290(14) -0.0006(11) 0.0087(12) -0.0117(13)
C8 0.059(3) 0.082(6) 0.0548(17) 0.028(3) 0.0216(17) 0.009(3)
C2 0.0238(17) 0.052(2) 0.047(3) -0.008(2) 0.0029(16) 0.0014(17)
C7 0.049(3) 0.049(2) 0.048(3) -0.012(2) 0.010(2) 0.004(2)
C6 0.074(4) 0.073(4) 0.048(3) -0.013(3) 0.015(3) 0.021(3)
C5 0.063(3) 0.079(4) 0.042(3) -0.004(3) 0.012(2) 0.027(3)
C4 0.050(3) 0.104(4) 0.051(3) -0.011(3) 0.016(2) 0.008(3)
C3 0.041(2) 0.073(3) 0.046(2) -0.008(2) 0.014(2) -0.0074(19)
C10 0.052(2) 0.068(3) 0.054(2) -0.017(2) 0.0116(16) 0.002(2)
C27 0.045(3) 0.115(6) 0.095(5) 0.024(4) 0.024(3) 0.009(3)
C28 0.040(4) 0.065(3) 0.072(5) 0.022(3) 0.003(4) -0.001(3)

loop_
_atom_type_symbol
_atom_type_description
_atom_type_scat_dispersion_real
_atom_type_scat_dispersion_imag
_atom_type_scat_source
C C 0.0181 0.0091 'International Tables Vol C Tables 4.2.6.8 and 6.1.1.4'
H H 0.0000 0.0000 'International Tables Vol C Tables 4.2.6.8 and 6.1.1.4'
N N 0.0311 0.0180 'International Tables Vol C Tables 4.2.6.8 and 6.1.1.4'
Si Si 0.2541 0.3302 'International Tables Vol C Tables 4.2.6.8 and 6.1.1.4'

loop_
_geom_angle_atom_site_label_1
_geom_angle_atom_site_label_2
_geom_angle_atom_site_label_3
_geom_angle
N2 Si1 C1 111.4(3)
N1A Si1A C1A 117.2(8)
N1A Si1A C2A 106.4(6)
C1A Si1A C2A 107.8(5)
C8A N1A Si1A 116.8(11)
C20A N1A Si1A 124.7(10)
C20A N1A C8A 118.2(11)
C11 N2A C1A 112.9(6)
C11 N2A C10A 106.3(7)
C10A N2A C1A 114.2(10)
C12 C11 N2A 118.3(7)
C12 C11 N2 120.2(5)
C16 C11 N2A 121.0(8)
C16 C11 C12 120.7(2)
C16 C11 N2 119.0(4)
C11 C12 C17 120.6(2)
C13 C12 C11 118.6(3)
C13 C12 C17 120.9(3)
C12 C13 C14 121.5(3)
C13 C14 C18 120.1(3)
C15 C14 C13 118.3(3)
C15 C14 C18 121.6(3)
C14 C15 C16 122.3(3)
C11 C16 C19 121.2(3)
C15 C16 C11 118.6(3)
C15 C16 C19 120.1(3)
N2A C1A Si1A 110.0(4)
C3A C2A Si1A 123.8(8)
C3A C2A C7A 120.0
C7A C2A Si1A 116.2(8)
C4A C3A C2A 120.0
C5A C4A C3A 120.0
C4A C5A C6A 120.0
C5A C6A C7A 120.0
C6A C7A C2A 120.0
N1A C8A C9A 128.3(16)
C10A C9A C8A 115.8(15)
N2A C10A C9A 106.9(9)
C21A C20A N1A 113.4(14)
C21A C20A C25A 120.0
C25A C20A N1A 126.6(14)
C20A C21A C22A 120.0
C20A C21A C26A 117.9(12)
C22A C21A C26A 121.5(12)
C21A C22A C23A 120.0
C22A C23A C24A 120.0
C22A C23A C27A 118.7(9)
C24A C23A C27A 121.1(9)
C25A C24A C23A 120.0
C20A C25A C28A 121.0(12)
C24A C25A C20A 120.0
C24A C25A C28A 118.7(12)
C20 N1 C1 122.9(6)
C20 N1 C8 110.0(6)
C8 N1 C1 119.3(8)
C11 N2 Si1 121.1(3)
C11 N2 C10 116.0(4)
C10 N2 Si1 121.0(3)
C8 C9 C10 117.6(7)
C21 C20 N1 119.9(6)
C21 C20 C25 120.0
C25 C20 N1 120.1(6)
C20 C21 C22 120.0
C20 C21 C26 122.3(6)
C22 C21 C26 117.7(6)
C23 C22 C21 120.0
C22 C23 C24 120.0
C22 C23 C27 121.4(4)
C24 C23 C27 118.5(4)
C23 C24 C25 120.0
C20 C25 C28 122.0(5)
C24 C25 C20 120.0
C24 C25 C28 118.0(5)
N1 C1 Si1 110.8(4)
N1 C1 C2 112.1(4)
C2 C1 Si1 106.2(2)
N1 C8 C9 111.1(7)
C7 C2 C1 117.6(3)
C7 C2 C3 120.0
C3 C2 C1 122.3(3)
C2 C7 C6 120.0
C5 C6 C7 120.0
C6 C5 C4 120.0
C3 C4 C5 120.0
C4 C3 C2 120.0
N2 C10 C9 117.0(4)

loop_
_geom_bond_atom_site_label_1
_geom_bond_atom_site_label_2
_geom_bond_distance
Si1 N2 1.740(4)
Si1 C1 1.830(3)
Si1A N1A 1.744(7)
Si1A C1A 1.852(5)
Si1A C2A 1.870(8)
N1A C8A 1.472(5)
N1A C20A 1.444(4)
N2A C11 1.440(4)
N2A C1A 1.482(9)
N2A C10A 1.475(5)
C11 C12 1.400(4)
C11 C16 1.392(4)
C11 N2 1.440(3)
C12 C13 1.392(4)
C12 C17 1.509(4)
C13 C14 1.394(4)
C14 C15 1.372(5)
C14 C18 1.512(4)
C15 C16 1.390(5)
C16 C19 1.507(5)
C2A C3A 1.3900
C2A C7A 1.3900
C3A C4A 1.3900
C4A C5A 1.3900
C5A C6A 1.3900
C6A C7A 1.3900
C8A C9A 1.508(5)
C9A C10A 1.507(5)
C20A C21A 1.3900
C20A C25A 1.3900
C21A C22A 1.3900
C21A C26A 1.521(5)
C22A C23A 1.3900
C23A C24A 1.3900
C23A C27A 1.526(5)
C24A C25A 1.3900
C25A C28A 1.517(6)
N1 C20 1.444(4)
N1 C1 1.488(8)
N1 C8 1.468(4)
N2 C10 1.480(4)
C9 C8 1.510(5)
C9 C10 1.513(4)
C20 C21 1.3900
C20 C25 1.3900
C21 C22 1.3900
C21 C26 1.521(5)
C22 C23 1.3900
C23 C24 1.3900
C23 C27 1.526(4)
C24 C25 1.3900
C25 C28 1.518(5)
C1 C2 1.607(4)
C2 C7 1.3900
C2 C3 1.3900
C7 C6 1.3900
C6 C5 1.3900
C5 C4 1.3900
C4 C3 1.3900
